data_4110610
loop_
_publ_author_name
'Sensuke Ogoshi'
'Kei-ichi Tonomori'
'Masa-aki Oka'
'Hideo Kurosawa'

_publ_section_title
;
 Reversible Carbon-Carbon Bond Formation between 1,3-Dienes and Aldehyde
 or Ketone on Nickel(0)
;
_journal_name_full 'Journal of the American Chemical Society'
_journal_page_first 7077
_journal_page_last 7086
_journal_paper_doi 10.1021/ja060580l
_journal_volume 128
_journal_year 2006
_chemical_formula_moiety 'C28 H49 O Ni P '
_chemical_formula_sum 'C28 H49 Ni O P'
_chemical_formula_weight 491.37
_space_group_IT_number 2
_symmetry_cell_setting triclinic
_symmetry_Int_Tables_number 2
_symmetry_space_group_name_Hall '-P 1'
_symmetry_space_group_name_H-M 'P -1'
_cell_angle_alpha 81.276(2)
_cell_angle_beta 87.303(3)
_cell_angle_gamma 70.878(2)
_cell_formula_units_Z 2
_cell_length_a 9.3540(9)
_cell_length_b 10.155(1)
_cell_length_c 15.498(1)
_cell_measurement_reflns_used 10418
_cell_measurement_temperature 273.1
_cell_measurement_theta_max 27.4
_cell_measurement_theta_min 1.3
_cell_volume 1374.8(2)
_computing_cell_refinement PROCESS-AUTO
_computing_data_collection PROCESS-AUTO
_computing_data_reduction CrystalStructure
_computing_publication_material 'CrystalStructure 3.6.0'
_computing_structure_refinement CRYSTALS
_computing_structure_solution SIR92
_diffrn_detector_area_resol_mean 10.00
_diffrn_measured_fraction_theta_full 0.9710
_diffrn_measured_fraction_theta_max 0.9710
_diffrn_measurement_device_type 'Rigaku RAXIS-RAPID'
_diffrn_measurement_method \w
_diffrn_radiation_type 'Mo K\a'
_diffrn_radiation_wavelength 0.7107
_diffrn_reflns_av_R_equivalents 0.044
_diffrn_reflns_limit_h_max 12
_diffrn_reflns_limit_h_min -12
_diffrn_reflns_limit_k_max 13
_diffrn_reflns_limit_k_min -13
_diffrn_reflns_limit_l_max 20
_diffrn_reflns_limit_l_min -20
_diffrn_reflns_number 11872
_diffrn_reflns_theta_full 27.45
_diffrn_reflns_theta_max 27.45
_exptl_absorpt_coefficient_mu 0.781
_exptl_absorpt_correction_type none
_exptl_crystal_colour yellow
_exptl_crystal_density_diffrn 1.187
_exptl_crystal_description block
_exptl_crystal_F_000 536.00
_exptl_crystal_size_max 0.50
_exptl_crystal_size_mid 0.50
_exptl_crystal_size_min 0.20
_refine_diff_density_max 0.84
_refine_diff_density_min -0.45
_refine_ls_extinction_method none
_refine_ls_goodness_of_fit_ref 4.443
_refine_ls_hydrogen_treatment refall
_refine_ls_number_parameters 329
_refine_ls_number_reflns 4252
_refine_ls_R_factor_gt 0.0610
_refine_ls_shift/su_max 0.0000
_refine_ls_structure_factor_coef F
_refine_ls_weighting_details 'w = 1.0'
_refine_ls_weighting_scheme unit
_refine_ls_wR_factor_ref 0.0760
_reflns_number_gt 4252
_reflns_number_total 6101
_reflns_threshold_expression F^2^>2.0\s(F^2^)
_cod_data_source_file ja060580lsi20060125_054013.cif
_cod_data_source_block '_tono_____________________'
_cod_original_cell_volume 1374.9(2)
_cod_original_formula_sum 'C28 H49 O Ni P '
_cod_database_code 4110610

loop_
_symmetry_equiv_pos_site_id
_symmetry_equiv_pos_as_xyz
1 +X,+Y,+Z
2 -X,-Y,-Z

loop_
_atom_site_label
_atom_site_type_symbol
_atom_site_fract_x
_atom_site_fract_y
_atom_site_fract_z
_atom_site_U_iso_or_equiv
_atom_site_adp_type
_atom_site_occupancy
_atom_site_symmetry_multiplicity
_atom_site_calc_flag
_atom_site_refinement_flags
Ni(1) Ni 0.15948(8) -0.00852(7) 0.25545(5) 0.0384(2) Uani 1.00 1 d .
P(1) P 0.1228(1) 0.2066(1) 0.28022(9) 0.0326(3) Uani 1.00 1 d .
O(1) O -0.0349(5) 0.0191(5) 0.2202(4) 0.084(2) Uani 1.00 1 d .
C(1) C 0.3756(7) -0.1119(7) 0.2904(5) 0.058(2) Uani 1.00 1 d .
C(2) C 0.2894(9) -0.2023(8) 0.2956(6) 0.075(3) Uani 1.00 1 d .
C(3) C 0.212(1) -0.2021(7) 0.2240(5) 0.066(2) Uani 1.00 1 d .
C(4) C 0.067(1) -0.2318(8) 0.2219(7) 0.089(3) Uani 1.00 1 d .
C(5) C 0.253(1) -0.2667(9) 0.3867(6) 0.100(3) Uani 1.00 1 d .
C(6) C 0.300(1) -0.194(1) 0.1341(6) 0.122(4) Uani 1.00 1 d .
C(7) C -0.0612(8) -0.0916(8) 0.1884(5) 0.061(2) Uani 1.00 1 d .
C(8) C -0.2206(9) -0.0994(9) 0.2082(5) 0.071(3) Uani 1.00 1 d .
C(9) C -0.248(1) -0.097(2) 0.1155(7) 0.137(5) Uani 1.00 1 d .
C(10) C -0.106(1) -0.062(1) 0.0929(5) 0.100(4) Uani 1.00 1 d .
C(11) C 0.2077(6) 0.2229(6) 0.3821(3) 0.039(1) Uani 1.00 1 d .
C(12) C 0.1822(8) 0.1250(6) 0.4615(4) 0.052(2) Uani 1.00 1 d .
C(13) C 0.2746(9) 0.1248(7) 0.5399(4) 0.061(2) Uani 1.00 1 d .
C(14) C 0.2409(8) 0.2728(7) 0.5609(4) 0.055(2) Uani 1.00 1 d .
C(15) C 0.2627(8) 0.3725(7) 0.4831(4) 0.056(2) Uani 1.00 1 d .
C(16) C 0.1731(8) 0.3713(6) 0.4041(4) 0.050(2) Uani 1.00 1 d .
C(17) C 0.1999(6) 0.3115(6) 0.1929(3) 0.037(1) Uani 1.00 1 d .
C(18) C 0.3715(7) 0.2580(8) 0.1895(4) 0.054(2) Uani 1.00 1 d .
C(19) C 0.4324(8) 0.3456(9) 0.1178(5) 0.070(2) Uani 1.00 1 d .
C(20) C 0.3675(9) 0.351(1) 0.0299(5) 0.074(3) Uani 1.00 1 d .
C(21) C 0.1961(9) 0.4015(9) 0.0322(5) 0.071(2) Uani 1.00 1 d .
C(22) C 0.1365(7) 0.3131(7) 0.1033(4) 0.051(2) Uani 1.00 1 d .
C(23) C -0.0826(6) 0.3018(5) 0.2778(4) 0.036(1) Uani 1.00 1 d .
C(24) C -0.1437(6) 0.4625(6) 0.2642(5) 0.048(2) Uani 1.00 1 d .
C(25) C -0.3130(7) 0.5130(7) 0.2471(5) 0.061(2) Uani 1.00 1 d .
C(26) C -0.3978(7) 0.4529(8) 0.3190(5) 0.067(2) Uani 1.00 1 d .
C(27) C -0.3339(7) 0.2944(8) 0.3365(5) 0.064(2) Uani 1.00 1 d .
C(28) C -0.1643(7) 0.2441(7) 0.3540(4) 0.049(2) Uani 1.00 1 d .
H(1) H 0.4103 -0.0930 0.3424 0.065 Uiso 1.00 1 c R
H(2) H 0.3990 -0.0692 0.2352 0.065 Uiso 1.00 1 c R
H(3) H 0.0428 -0.2682 0.2788 0.112 Uiso 1.00 1 c R
H(4) H 0.0766 -0.2988 0.1835 0.112 Uiso 1.00 1 c R
H(5) H 0.1484 -0.2263 0.3988 0.111 Uiso 1.00 1 c R
H(6) H 0.3114 -0.2461 0.4281 0.111 Uiso 1.00 1 c R
H(7) H 0.2790 -0.3658 0.3891 0.111 Uiso 1.00 1 c R
H(8) H 0.3496 -0.1247 0.1305 0.136 Uiso 1.00 1 c R
H(9) H 0.2281 -0.1688 0.0885 0.136 Uiso 1.00 1 c R
H(10) H 0.3745 -0.2826 0.1294 0.136 Uiso 1.00 1 c R
H(11) H -0.2848 -0.0200 0.2323 0.091 Uiso 1.00 1 c R
H(12) H -0.2223 -0.1832 0.2444 0.091 Uiso 1.00 1 c R
H(13) H -0.3380 -0.0258 0.0935 0.173 Uiso 1.00 1 c R
H(14) H -0.2474 -0.1852 0.1011 0.173 Uiso 1.00 1 c R
H(15) H -0.0395 -0.1225 0.0570 0.130 Uiso 1.00 1 c R
H(16) H -0.1232 0.0336 0.0676 0.130 Uiso 1.00 1 c R
H(17) H 0.3138 0.1906 0.3724 0.047 Uiso 1.00 1 c R
H(18) H 0.0779 0.1549 0.4764 0.063 Uiso 1.00 1 c R
H(19) H 0.2110 0.0319 0.4476 0.063 Uiso 1.00 1 c R
H(20) H 0.2506 0.0678 0.5892 0.071 Uiso 1.00 1 c R
H(21) H 0.3791 0.0874 0.5269 0.071 Uiso 1.00 1 c R
H(22) H 0.3069 0.2701 0.6064 0.067 Uiso 1.00 1 c R
H(23) H 0.1390 0.3058 0.5801 0.067 Uiso 1.00 1 c R
H(24) H 0.3671 0.3467 0.4686 0.071 Uiso 1.00 1 c R
H(25) H 0.2297 0.4651 0.4981 0.071 Uiso 1.00 1 c R
H(26) H 0.1984 0.4283 0.3553 0.061 Uiso 1.00 1 c R
H(27) H 0.0681 0.4086 0.4161 0.061 Uiso 1.00 1 c R
H(28) H 0.1693 0.4057 0.2050 0.046 Uiso 1.00 1 c R
H(29) H 0.4042 0.1630 0.1788 0.066 Uiso 1.00 1 c R
H(30) H 0.4102 0.2627 0.2441 0.066 Uiso 1.00 1 c R
H(31) H 0.5393 0.3049 0.1158 0.087 Uiso 1.00 1 c R
H(32) H 0.4069 0.4389 0.1310 0.087 Uiso 1.00 1 c R
H(33) H 0.4011 0.4127 -0.0120 0.091 Uiso 1.00 1 c R
H(34) H 0.4016 0.2589 0.0137 0.090 Uiso 1.00 1 c R
H(35) H 0.1622 0.4965 0.0430 0.084 Uiso 1.00 1 c R
H(36) H 0.1585 0.3966 -0.0227 0.084 Uiso 1.00 1 c R
H(37) H 0.0293 0.3517 0.1046 0.062 Uiso 1.00 1 c R
H(38) H 0.1647 0.2194 0.0905 0.062 Uiso 1.00 1 c R
H(39) H -0.1173 0.2767 0.2280 0.043 Uiso 1.00 1 c R
H(40) H -0.0943 0.4980 0.2158 0.057 Uiso 1.00 1 c R
H(41) H -0.1249 0.4959 0.3151 0.057 Uiso 1.00 1 c R
H(42) H -0.3497 0.6127 0.2428 0.070 Uiso 1.00 1 c R
H(43) H -0.3306 0.4859 0.1936 0.070 Uiso 1.00 1 c R
H(44) H -0.3916 0.4901 0.3709 0.079 Uiso 1.00 1 c R
H(45) H -0.5008 0.4789 0.3022 0.079 Uiso 1.00 1 c R
H(46) H -0.3833 0.2613 0.3859 0.078 Uiso 1.00 1 c R
H(47) H -0.3517 0.2569 0.2871 0.078 Uiso 1.00 1 c R
H(48) H -0.1463 0.2760 0.4057 0.059 Uiso 1.00 1 c R
H(49) H -0.1273 0.1441 0.3615 0.059 Uiso 1.00 1 c R

loop_
_atom_site_aniso_label
_atom_site_aniso_U_11
_atom_site_aniso_U_22
_atom_site_aniso_U_33
_atom_site_aniso_U_12
_atom_site_aniso_U_13
_atom_site_aniso_U_23
Ni(1) 0.0357(4) 0.0300(4) 0.0496(5) -0.0095(3) 0.0050(3) -0.0104(3)
P(1) 0.0309(7) 0.0306(7) 0.0369(8) -0.0100(5) 0.0002(6) -0.0068(6)
O(1) 0.048(3) 0.057(3) 0.155(5) -0.009(2) -0.018(3) -0.054(3)
C(1) 0.049(4) 0.047(4) 0.067(5) -0.001(3) -0.004(3) -0.006(3)
C(2) 0.067(5) 0.044(4) 0.101(7) -0.003(3) 0.003(5) -0.007(4)
C(3) 0.096(6) 0.034(3) 0.061(4) -0.010(3) -0.005(4) -0.012(3)
C(4) 0.093(6) 0.057(5) 0.130(8) -0.035(5) 0.021(6) -0.037(5)
C(5) 0.123(8) 0.067(5) 0.088(6) -0.010(5) 0.029(6) 0.003(5)
C(6) 0.20(1) 0.075(6) 0.065(6) -0.008(7) 0.032(7) -0.024(5)
C(7) 0.061(4) 0.066(4) 0.073(5) -0.036(4) 0.006(4) -0.028(4)
C(8) 0.072(5) 0.084(6) 0.071(5) -0.045(4) 0.003(4) -0.010(4)
C(9) 0.103(8) 0.24(2) 0.085(7) -0.07(1) -0.012(6) -0.047(9)
C(10) 0.16(1) 0.105(7) 0.058(5) -0.079(7) 0.029(6) -0.019(5)
C(11) 0.041(3) 0.041(3) 0.036(3) -0.013(2) -0.003(2) -0.007(2)
C(12) 0.074(5) 0.040(3) 0.044(3) -0.021(3) -0.005(3) -0.002(3)
C(13) 0.083(5) 0.053(4) 0.041(4) -0.016(4) -0.014(3) 0.003(3)
C(14) 0.066(4) 0.058(4) 0.042(4) -0.020(3) -0.007(3) -0.007(3)
C(15) 0.075(5) 0.058(4) 0.046(4) -0.034(4) -0.005(3) -0.011(3)
C(16) 0.069(4) 0.042(3) 0.043(3) -0.023(3) -0.006(3) -0.007(3)
C(17) 0.041(3) 0.039(3) 0.036(3) -0.018(2) 0.003(2) -0.004(2)
C(18) 0.041(3) 0.077(5) 0.047(4) -0.027(3) -0.002(3) 0.002(3)
C(19) 0.054(4) 0.101(6) 0.064(5) -0.043(4) 0.013(3) -0.002(4)
C(20) 0.073(5) 0.104(6) 0.049(4) -0.044(5) 0.012(4) 0.001(4)
C(21) 0.077(5) 0.087(6) 0.046(4) -0.030(4) -0.000(4) 0.008(4)
C(22) 0.048(4) 0.068(4) 0.038(3) -0.021(3) -0.003(3) -0.002(3)
C(23) 0.032(3) 0.034(3) 0.042(3) -0.011(2) -0.001(2) -0.008(2)
C(24) 0.039(3) 0.033(3) 0.070(4) -0.006(2) -0.004(3) -0.009(3)
C(25) 0.041(4) 0.046(4) 0.088(5) -0.001(3) -0.008(3) -0.019(3)
C(26) 0.033(3) 0.071(5) 0.093(6) -0.005(3) -0.000(3) -0.030(4)
C(27) 0.033(3) 0.076(5) 0.085(5) -0.019(3) 0.011(3) -0.020(4)
C(28) 0.040(3) 0.050(4) 0.057(4) -0.014(3) 0.008(3) -0.008(3)

loop_
_atom_type_symbol
_atom_type_description
_atom_type_scat_dispersion_real
_atom_type_scat_dispersion_imag
_atom_type_scat_source
C C 0.003 0.002
;
International Tables for Crystallography
(1992, Vol. C, Tables 4.2.6.8 and 6.1.1.4)
;
H H 0.000 0.000
;
International Tables for Crystallography
(1992, Vol. C, Table 6.1.1.4)
;
O O 0.011 0.006
;
International Tables for Crystallography
(1992, Vol. C, Tables 4.2.6.8 and 6.1.1.4)
;
P P 0.102 0.094
;
International Tables for Crystallography
(1992, Vol. C, Tables 4.2.6.8 and 6.1.1.4)
;
Ni Ni 0.339 1.112
;
International Tables for Crystallography
(1992, Vol. C, Tables 4.2.6.8 and 6.1.1.4)
;

loop_
_geom_angle_atom_site_label_1
_geom_angle_atom_site_label_2
_geom_angle_atom_site_label_3
_geom_angle
O(1) Ni(1) P(1) 97.1(2)
C(1) Ni(1) P(1) 104.1(2)
C(2) Ni(1) P(1) 139.7(3)
C(3) Ni(1) P(1) 173.5(3)
Ni(1) P(1) C(11) 115.8(2)
Ni(1) P(1) C(17) 113.2(2)
Ni(1) P(1) C(23) 108.5(2)
C(1) Ni(1) O(1) 158.7(3)
C(2) Ni(1) O(1) 118.2(3)
C(3) Ni(1) O(1) 86.7(3)
Ni(1) O(1) C(7) 117.2(4)
Ni(1) C(1) C(2) 67.9(4)
C(2) Ni(1) C(1) 41.2(3)
C(3) Ni(1) C(1) 72.5(3)
Ni(1) C(2) C(1) 70.9(4)
Ni(1) C(2) C(3) 71.2(4)
C(3) Ni(1) C(2) 39.9(4)
Ni(1) C(2) C(5) 115.4(5)
Ni(1) C(3) C(2) 68.9(4)
Ni(1) C(3) C(4) 106.3(5)
Ni(1) C(3) C(6) 103.8(5)
C(17) P(1) C(11) 104.2(3)
C(23) P(1) C(11) 110.4(3)
P(1) C(11) C(12) 113.8(5)
P(1) C(11) C(16) 116.6(4)
C(23) P(1) C(17) 104.0(2)
P(1) C(17) C(18) 112.5(4)
P(1) C(17) C(22) 111.2(5)
P(1) C(23) C(24) 121.1(4)
P(1) C(23) C(28) 112.0(3)
O(1) C(7) C(4) 109.0(7)
O(1) C(7) C(8) 113.4(6)
O(1) C(7) C(10) 114.6(7)
C(1) C(2) C(3) 118.6(8)
C(1) C(2) C(5) 117.8(8)
C(2) C(3) C(4) 127.0(8)
C(5) C(2) C(3) 121.5(9)
C(2) C(3) C(6) 115.2(9)
C(6) C(3) C(4) 117.0(8)
C(3) C(4) C(7) 108.9(7)
C(4) C(7) C(8) 113.2(7)
C(4) C(7) C(10) 118.8(7)
C(7) C(8) C(9) 91.3(7)
C(10) C(7) C(8) 86.5(7)
C(7) C(10) C(9) 90.7(7)
C(8) C(9) C(10) 89.5(9)
C(16) C(11) C(12) 110.4(5)
C(11) C(12) C(13) 111.8(6)
C(11) C(16) C(15) 111.6(5)
C(12) C(13) C(14) 110.7(5)
C(13) C(14) C(15) 112.1(5)
C(14) C(15) C(16) 112.2(7)
C(22) C(17) C(18) 109.1(5)
C(17) C(18) C(19) 111.7(5)
C(17) C(22) C(21) 111.3(6)
C(18) C(19) C(20) 111.8(8)
C(19) C(20) C(21) 110.9(6)
C(20) C(21) C(22) 111.6(6)
C(28) C(23) C(24) 109.6(5)
C(23) C(24) C(25) 110.0(5)
C(23) C(28) C(27) 110.4(5)
C(24) C(25) C(26) 112.3(5)
C(25) C(26) C(27) 111.5(6)
C(26) C(27) C(28) 111.7(6)
Ni(1) C(1) H(1) 117.4588
Ni(1) C(1) H(2) 84.8968
P(1) C(11) H(17) 104.8130
P(1) C(17) H(28) 107.9733
P(1) C(23) H(39) 103.9569
H(1) C(1) C(2) 119.9017
H(2) C(1) C(2) 120.0980
H(2) C(1) H(1) 119.9993
C(2) C(5) H(5) 109.8029
C(2) C(5) H(6) 107.9586
C(2) C(5) H(7) 109.3840
C(3) C(4) H(3) 110.0208
C(3) C(4) H(4) 109.2253
C(3) C(6) H(8) 110.9077
C(3) C(6) H(9) 107.3265
C(3) C(6) H(10) 109.9142
H(3) C(4) C(7) 109.5538
H(4) C(4) C(7) 109.7000
H(4) C(4) H(3) 109.4587
H(6) C(5) H(5) 109.4662
H(7) C(5) H(5) 110.4432
H(7) C(5) H(6) 109.7449
H(9) C(6) H(8) 109.4703
H(10) C(6) H(8) 108.7599
H(10) C(6) H(9) 110.4592
C(7) C(8) H(11) 112.8728
C(7) C(8) H(12) 114.0756
C(7) C(10) H(15) 114.6092
C(7) C(10) H(16) 113.5799
H(11) C(8) C(9) 114.3139
H(12) C(8) C(9) 113.9214
C(8) C(9) H(14) 114.2482
C(8) C(9) H(13) 113.4828
H(12) C(8) H(11) 109.4582
C(9) C(10) H(15) 113.2308
C(9) C(10) H(16) 114.3103
H(14) C(9) C(10) 115.0225
H(13) C(9) C(10) 114.0467
H(14) C(9) H(13) 109.4563
H(16) C(10) H(15) 109.4586
H(17) C(11) C(12) 104.9451
C(11) C(12) H(19) 108.9899
C(11) C(12) H(18) 109.0317
H(17) C(11) C(16) 105.0732
C(11) C(16) H(26) 108.8190
C(11) C(16) H(27) 109.0127
H(19) C(12) C(13) 108.6135
H(18) C(12) C(13) 108.8904
C(12) C(13) H(20) 109.4963
C(12) C(13) H(21) 108.9548
H(19) C(12) H(18) 109.4599
H(20) C(13) C(14) 109.0859
H(21) C(13) C(14) 109.0716
C(13) C(14) H(23) 108.7628
C(13) C(14) H(22) 108.6098
H(21) C(13) H(20) 109.4649
H(23) C(14) C(15) 108.9926
C(14) C(15) H(24) 109.0952
C(14) C(15) H(25) 108.4676
H(22) C(14) C(15) 108.8598
H(23) C(14) H(22) 109.4575
C(15) C(16) H(26) 108.9823
C(15) C(16) H(27) 108.9525
H(24) C(15) C(16) 108.9511
H(25) C(15) C(16) 108.6398
H(25) C(15) H(24) 109.4581
H(27) C(16) H(26) 109.4609
C(17) C(18) H(29) 108.9743
H(28) C(17) C(18) 107.8982
C(17) C(18) H(30) 108.7390
C(17) C(22) H(38) 109.1784
H(28) C(17) C(22) 107.9703
C(17) C(22) H(37) 108.9759
H(29) C(18) C(19) 109.0295
H(30) C(18) C(19) 108.8934
C(18) C(19) H(31) 108.7167
C(18) C(19) H(32) 109.0676
H(30) C(18) H(29) 109.4661
H(31) C(19) C(20) 108.9068
H(32) C(19) C(20) 108.8777
C(19) C(20) H(34) 109.1012
C(19) C(20) H(33) 109.1823
H(32) C(19) H(31) 109.4584
H(34) C(20) C(21) 108.7459
C(20) C(21) H(35) 108.5466
C(20) C(21) H(36) 109.1029
H(33) C(20) C(21) 109.3841
H(34) C(20) H(33) 109.4655
C(21) C(22) H(38) 109.1210
C(21) C(22) H(37) 108.7631
H(35) C(21) C(22) 109.0690
H(36) C(21) C(22) 109.0507
H(36) C(21) H(35) 109.4555
H(38) C(22) H(37) 109.4601
H(39) C(23) C(24) 104.1080
C(23) C(24) H(40) 109.3251
C(23) C(24) H(41) 109.2989
H(39) C(23) C(28) 104.2428
C(23) C(28) H(49) 109.3336
C(23) C(28) H(48) 109.4505
H(40) C(24) C(25) 109.4911
H(41) C(24) C(25) 109.2044
C(24) C(25) H(42) 108.5891
C(24) C(25) H(43) 108.7982
H(41) C(24) H(40) 109.4596
H(42) C(25) C(26) 108.4828
H(43) C(25) C(26) 109.1404
C(25) C(26) H(44) 109.2657
C(25) C(26) H(45) 108.9248
H(43) C(25) H(42) 109.4604
C(26) C(27) H(47) 109.0263
H(44) C(26) C(27) 109.1063
C(26) C(27) H(46) 108.9544
H(45) C(26) C(27) 108.5742
H(45) C(26) H(44) 109.4586
C(27) C(28) H(49) 109.2026
C(27) C(28) H(48) 109.0276
H(47) C(27) C(28) 108.6093
H(46) C(27) C(28) 109.0834
H(47) C(27) H(46) 109.4656
H(49) C(28) H(48) 109.4599

loop_
_geom_bond_atom_site_label_1
_geom_bond_atom_site_label_2
_geom_bond_distance
Ni(1) P(1) 2.188(2)
Ni(1) O(1) 1.843(5)
Ni(1) C(1) 2.006(6)
Ni(1) C(2) 1.967(7)
Ni(1) C(3) 1.995(7)
P(1) C(11) 1.854(6)
P(1) C(17) 1.860(6)
P(1) C(23) 1.846(5)
O(1) C(7) 1.39(1)
C(1) C(2) 1.40(1)
C(2) C(3) 1.35(1)
C(2) C(5) 1.54(1)
C(3) C(4) 1.49(1)
C(3) C(6) 1.59(1)
C(4) C(7) 1.565(9)
C(7) C(8) 1.53(1)
C(7) C(10) 1.52(1)
C(8) C(9) 1.47(1)
C(9) C(10) 1.50(2)
C(11) C(12) 1.522(8)
C(11) C(16) 1.522(9)
C(12) C(13) 1.52(1)
C(13) C(14) 1.51(1)
C(14) C(15) 1.505(9)
C(15) C(16) 1.52(1)
C(17) C(18) 1.518(8)
C(17) C(22) 1.532(8)
C(18) C(19) 1.52(1)
C(19) C(20) 1.51(1)
C(20) C(21) 1.52(1)
C(21) C(22) 1.52(1)
C(23) C(24) 1.527(7)
C(23) C(28) 1.523(8)
C(24) C(25) 1.519(8)
C(25) C(26) 1.51(1)
C(26) C(27) 1.51(1)
C(27) C(28) 1.523(8)
C(1) H(1) 0.9500
C(1) H(2) 0.9499
C(4) H(3) 0.9500
C(4) H(4) 0.9500
C(5) H(5) 0.9500
C(5) H(6) 0.9500
C(5) H(7) 0.9500
C(6) H(8) 0.9500
C(6) H(9) 0.9500
C(6) H(10) 0.9500
C(8) H(11) 0.9500
C(8) H(12) 0.9500
C(9) H(13) 0.9500
C(9) H(14) 0.9500
C(10) H(15) 0.9500
C(10) H(16) 0.9500
C(11) H(17) 0.9500
C(12) H(18) 0.9500
C(12) H(19) 0.9500
C(13) H(20) 0.9500
C(13) H(21) 0.9500
C(14) H(22) 0.9500
C(14) H(23) 0.9500
C(15) H(24) 0.9500
C(15) H(25) 0.9500
C(16) H(26) 0.9500
C(16) H(27) 0.9500
C(17) H(28) 0.9500
C(18) H(29) 0.9501
C(18) H(30) 0.9501
C(19) H(31) 0.9500
C(19) H(32) 0.9500
C(20) H(33) 0.9500
C(20) H(34) 0.9500
C(21) H(35) 0.9500
C(21) H(36) 0.9500
C(22) H(37) 0.9500
C(22) H(38) 0.9501
C(23) H(39) 0.9501
C(24) H(40) 0.9500
C(24) H(41) 0.9500
C(25) H(42) 0.9500
C(25) H(43) 0.9499
C(26) H(44) 0.9501
C(26) H(45) 0.9500
C(27) H(46) 0.9500
C(27) H(47) 0.9500
C(28) H(48) 0.9500
C(28) H(49) 0.9500

loop_
_geom_contact_atom_site_label_1
_geom_contact_atom_site_label_2
_geom_contact_distance
_geom_contact_site_symmetry_2
Ni(1) C(4) 2.80(1) .
Ni(1) C(5) 2.971(8) .
Ni(1) C(6) 2.834(9) .
Ni(1) C(7) 2.769(9) .
Ni(1) C(11) 3.430(6) .
Ni(1) C(17) 3.385(6) .
Ni(1) C(23) 3.280(5) .
P(1) O(1) 3.030(6) .
P(1) C(1) 3.309(6) .
P(1) C(12) 2.834(6) .
P(1) C(16) 2.877(7) .
P(1) C(18) 2.816(7) .
P(1) C(22) 2.805(6) .
P(1) C(24) 2.941(5) .
P(1) C(28) 2.800(6) .
O(1) C(2) 3.269(8) .
O(1) C(3) 2.637(8) .
O(1) C(4) 2.406(9) .
O(1) C(6) 3.51(1) .
O(1) C(8) 2.44(1) .
O(1) C(9) 3.23(2) .
O(1) C(10) 2.45(1) .
O(1) C(23) 3.023(8) .
O(1) C(28) 3.221(9) .
C(1) C(3) 2.37(1) .
C(1) C(5) 2.51(1) .
C(1) C(6) 2.86(1) .
C(2) C(4) 2.54(1) .
C(2) C(6) 2.49(1) .
C(2) C(7) 3.51(1) .
C(3) C(5) 2.52(1) .
C(3) C(7) 2.48(1) .
C(3) C(10) 3.46(1) .
C(4) C(5) 3.07(1) .
C(4) C(6) 2.62(2) .
C(4) C(8) 2.59(1) .
C(4) C(9) 3.23(1) .
C(4) C(10) 2.65(1) .
C(6) C(7) 3.31(1) .
C(7) C(9) 2.15(2) .
C(8) C(10) 2.09(1) .
C(11) C(13) 2.522(8) .
C(11) C(14) 2.939(9) .
C(11) C(15) 2.52(1) .
C(11) C(17) 2.931(7) .
C(11) C(18) 3.316(8) .
C(11) C(23) 3.038(8) .
C(11) C(28) 3.460(9) .
C(12) C(14) 2.50(1) .
C(12) C(15) 2.92(1) .
C(12) C(16) 2.500(9) .
C(12) C(28) 3.474(9) .
C(13) C(15) 2.50(1) .
C(13) C(16) 2.939(8) .
C(14) C(16) 2.511(8) .
C(16) C(17) 3.401(8) .
C(16) C(23) 3.47(1) .
C(16) C(24) 3.541(9) .
C(17) C(19) 2.52(1) .
C(17) C(20) 2.956(9) .
C(17) C(21) 2.518(9) .
C(17) C(23) 2.920(8) .
C(17) C(24) 3.295(8) .
C(18) C(20) 2.508(9) .
C(18) C(21) 2.914(9) .
C(18) C(22) 2.485(9) .
C(19) C(21) 2.49(1) .
C(19) C(22) 2.92(1) .
C(20) C(22) 2.51(1) .
C(22) C(23) 3.327(8) .
C(23) C(25) 2.496(7) .
C(23) C(26) 2.935(8) .
C(23) C(27) 2.501(9) .
C(24) C(26) 2.513(9) .
C(24) C(27) 2.93(1) .
C(24) C(28) 2.492(9) .
C(25) C(27) 2.49(1) .
C(25) C(28) 2.914(8) .
C(26) C(28) 2.508(8) .
Ni(1) H(1) 2.5852 .
Ni(1) H(2) 2.1417 .
Ni(1) H(3) 3.1366 .
Ni(1) H(5) 2.9111 .
Ni(1) H(6) 3.3398 .
Ni(1) H(8) 2.7018 .
Ni(1) H(9) 3.1930 .
Ni(1) H(17) 3.5683 .
Ni(1) H(19) 3.1474 .
Ni(1) H(29) 3.3780 .
Ni(1) H(38) 3.1882 .
Ni(1) H(39) 3.1762 .
Ni(1) H(49) 3.1521 .
P(1) H(1) 3.3778 .
P(1) H(2) 3.2691 .
P(1) H(17) 2.2891 .
P(1) H(18) 3.0387 .
P(1) H(19) 2.8990 .
P(1) H(26) 2.9733 .
P(1) H(27) 3.0702 .
P(1) H(28) 2.3347 .
P(1) H(29) 2.9410 .
P(1) H(30) 2.9373 .
P(1) H(37) 2.9170 .
P(1) H(38) 2.9375 .
P(1) H(39) 2.2708 .
P(1) H(40) 3.0393 .
P(1) H(41) 3.1933 .
P(1) H(48) 3.0672 .
P(1) H(49) 2.8144 .
O(1) H(3) 2.7810 .
O(1) H(4) 3.1820 .
O(1) H(5) 3.5162 .
O(1) H(9) 3.3902 .
O(1) H(11) 2.4891 .
O(1) H(12) 3.0815 .
O(1) H(15) 3.1024 .
O(1) H(16) 2.5093 .
O(1) H(38) 3.5447 .
O(1) H(39) 2.4935 .
O(1) H(47) 3.3861 .
O(1) H(49) 2.6651 .
C(1) H(5) 3.0616 .
C(1) H(6) 2.5107 .
C(1) H(7) 3.1624 .
C(1) H(8) 2.5295 .
C(1) H(10) 3.2488 .
C(1) H(17) 3.3677 .
C(1) H(19) 3.1130 .
C(1) H(22) 3.2402 65602
C(1) H(29) 3.1370 .
C(1) H(42) 3.2725 64501
C(2) H(1) 2.0448 .
C(2) H(2) 2.0467 .
C(2) H(3) 2.6377 .
C(2) H(4) 3.1713 .
C(2) H(5) 2.0620 .
C(2) H(6) 2.0403 .
C(2) H(7) 2.0571 .
C(2) H(8) 2.6507 .
C(2) H(9) 3.2341 .
C(2) H(10) 2.8188 .
C(2) H(19) 3.4845 .
C(2) H(42) 3.4132 64501
C(2) H(45) 3.1784 64501
C(3) H(1) 3.2123 .
C(3) H(2) 2.5611 .
C(3) H(3) 2.0189 .
C(3) H(4) 2.0097 .
C(3) H(5) 2.7383 .
C(3) H(6) 3.2634 .
C(3) H(7) 2.8083 .
C(3) H(8) 2.1243 .
C(3) H(9) 2.0818 .
C(3) H(10) 2.1127 .
C(3) H(15) 3.4032 .
C(3) H(45) 3.5490 64501
C(4) H(5) 2.8928 .
C(4) H(7) 3.1851 .
C(4) H(8) 3.3523 .
C(4) H(9) 2.6254 .
C(4) H(10) 3.0752 .
C(4) H(11) 3.3012 .
C(4) H(12) 2.6035 .
C(4) H(14) 3.4232 .
C(4) H(15) 2.7233 .
C(4) H(16) 3.3842 .
C(4) H(28) 3.5348 54501
C(4) H(40) 3.5517 54501
C(5) H(1) 2.6438 .
C(5) H(2) 3.3870 .
C(5) H(3) 2.6453 .
C(5) H(19) 3.2084 .
C(5) H(25) 3.0616 54501
C(5) H(26) 3.4063 54501
C(5) H(44) 3.4557 64501
C(5) H(45) 3.2470 64501
C(5) H(48) 3.3204 55602
C(6) H(2) 2.5310 .
C(6) H(3) 3.4026 .
C(6) H(4) 2.6785 .
C(6) H(15) 3.2647 .
C(6) H(16) 3.5144 55502
C(6) H(32) 3.5388 54501
C(6) H(34) 3.4792 65502
C(6) H(42) 3.5644 64501
C(7) H(3) 2.0853 .
C(7) H(4) 2.0870 .
C(7) H(9) 2.9868 .
C(7) H(11) 2.0933 .
C(7) H(12) 2.1066 .
C(7) H(13) 2.8701 .
C(7) H(14) 2.7318 .
C(7) H(15) 2.0987 .
C(7) H(16) 2.0874 .
C(8) H(2) 3.4806 45501
C(8) H(3) 2.6687 .
C(8) H(4) 2.9017 .
C(8) H(13) 2.0419 .
C(8) H(14) 2.0502 .
C(8) H(15) 2.8203 .
C(8) H(16) 2.6707 .
C(8) H(20) 3.1939 55602
C(8) H(22) 3.3318 55602
C(8) H(23) 3.5830 55602
C(8) H(42) 3.4740 54501
C(9) H(4) 3.1779 .
C(9) H(11) 2.0509 .
C(9) H(12) 2.0466 .
C(9) H(15) 2.0674 .
C(9) H(16) 2.0792 .
C(9) H(34) 3.4015 55502
C(9) H(36) 3.3984 55502
C(9) H(38) 3.5591 55502
C(10) H(3) 3.3589 .
C(10) H(4) 2.6846 .
C(10) H(9) 2.9575 .
C(10) H(9) 3.3510 55502
C(10) H(11) 2.6657 .
C(10) H(12) 2.8245 .
C(10) H(13) 2.0763 .
C(10) H(14) 2.0869 .
C(10) H(15) 3.2868 55502
C(10) H(16) 3.2491 55502
C(11) H(1) 3.2818 .
C(11) H(18) 2.0403 .
C(11) H(19) 2.0398 .
C(11) H(20) 3.3338 .
C(11) H(21) 2.7299 .
C(11) H(23) 3.2829 .
C(11) H(24) 2.7426 .
C(11) H(25) 3.3212 .
C(11) H(26) 2.0377 .
C(11) H(27) 2.0399 .
C(11) H(28) 3.0371 .
C(11) H(30) 2.8605 .
C(11) H(41) 3.4960 .
C(11) H(48) 3.1887 .
C(11) H(49) 3.5190 .
C(12) H(1) 3.2619 .
C(12) H(17) 1.9914 .
C(12) H(20) 2.0466 .
C(12) H(21) 2.0403 .
C(12) H(22) 3.3089 .
C(12) H(23) 2.7165 .
C(12) H(24) 3.2736 .
C(12) H(26) 3.3114 .
C(12) H(27) 2.7152 .
C(12) H(48) 3.0499 .
C(12) H(49) 3.2839 .
C(13) H(1) 3.4388 65602
C(13) H(11) 3.5257 55602
C(13) H(12) 3.4670 55602
C(13) H(17) 2.6203 .
C(13) H(18) 2.0395 .
C(13) H(19) 2.0363 .
C(13) H(21) 3.4641 65602
C(13) H(22) 2.0283 .
C(13) H(23) 2.0301 .
C(13) H(24) 2.7358 .
C(13) H(25) 3.3074 .
C(13) H(27) 3.2784 .
C(13) H(49) 3.5611 55602
C(14) H(1) 3.4574 65602
C(14) H(3) 3.5549 55602
C(14) H(12) 3.0298 55602
C(14) H(17) 3.1425 .
C(14) H(18) 2.7086 .
C(14) H(19) 3.3080 .
C(14) H(20) 2.0338 .
C(14) H(21) 2.0337 .
C(14) H(24) 2.0254 .
C(14) H(25) 2.0181 .
C(14) H(26) 3.3148 .
C(14) H(27) 2.7379 .
C(14) H(41) 3.1443 56602
C(14) H(44) 3.4703 56602
C(15) H(7) 2.8769 56501
C(15) H(17) 2.6250 .
C(15) H(18) 3.2369 .
C(15) H(20) 3.3109 .
C(15) H(21) 2.7273 .
C(15) H(22) 2.0227 .
C(15) H(23) 2.0242 .
C(15) H(26) 2.0380 .
C(15) H(27) 2.0377 .
C(15) H(44) 3.2919 56602
C(15) H(46) 3.4797 65501
C(16) H(7) 3.1121 56501
C(16) H(17) 1.9928 .
C(16) H(18) 2.7058 .
C(16) H(19) 3.3133 .
C(16) H(21) 3.2693 .
C(16) H(22) 3.3168 .
C(16) H(23) 2.7372 .
C(16) H(24) 2.0377 .
C(16) H(25) 2.0340 .
C(16) H(28) 3.0530 .
C(16) H(30) 3.3155 .
C(16) H(41) 2.9650 .
C(16) H(48) 3.4268 .
C(17) H(17) 2.9610 .
C(17) H(26) 2.9385 .
C(17) H(29) 2.0361 .
C(17) H(30) 2.0333 .
C(17) H(31) 3.3232 .
C(17) H(32) 2.7265 .
C(17) H(34) 3.2951 .
C(17) H(35) 2.7160 .
C(17) H(36) 3.3301 .
C(17) H(37) 2.0488 .
C(17) H(38) 2.0512 .
C(17) H(39) 3.1147 .
C(17) H(40) 2.8254 .
C(18) H(2) 3.2173 .
C(18) H(11) 3.5259 65501
C(18) H(17) 2.8826 .
C(18) H(26) 3.3679 .
C(18) H(28) 2.0234 .
C(18) H(31) 2.0376 .
C(18) H(32) 2.0417 .
C(18) H(33) 3.3184 .
C(18) H(34) 2.7247 .
C(18) H(35) 3.2405 .
C(18) H(37) 3.3025 .
C(18) H(38) 2.6856 .
C(18) H(45) 3.5555 65501
C(18) H(47) 3.0551 65501
C(19) H(28) 2.6844 .
C(19) H(29) 2.0413 .
C(19) H(30) 2.0397 .
C(19) H(33) 2.0268 .
C(19) H(33) 3.4903 66502
C(19) H(34) 2.0258 .
C(19) H(35) 2.6984 .
C(19) H(36) 3.2996 .
C(19) H(38) 3.2340 .
C(19) H(43) 3.3386 65501
C(19) H(45) 3.5040 65501
C(19) H(47) 3.2188 65501
C(20) H(10) 3.3557 65502
C(20) H(14) 3.2698 55502
C(20) H(28) 3.2288 .
C(20) H(29) 2.7190 .
C(20) H(30) 3.3135 .
C(20) H(31) 2.0236 .
C(20) H(32) 2.0232 .
C(20) H(35) 2.0284 .
C(20) H(36) 2.0349 .
C(20) H(37) 3.3150 .
C(20) H(38) 2.7149 .
C(20) H(43) 3.5861 56502
C(21) H(14) 3.1488 55502
C(21) H(28) 2.6833 .
C(21) H(29) 3.2366 .
C(21) H(31) 3.2995 .
C(21) H(32) 2.7071 .
C(21) H(33) 2.0382 .
C(21) H(34) 2.0307 .
C(21) H(35) 3.3754 56502
C(21) H(36) 3.2756 56502
C(21) H(37) 2.0324 .
C(21) H(37) 3.2508 56502
C(21) H(38) 2.0366 .
C(22) H(14) 3.5843 55502
C(22) H(28) 2.0369 .
C(22) H(29) 2.6829 .
C(22) H(30) 3.3036 .
C(22) H(32) 3.2561 .
C(22) H(33) 3.3194 .
C(22) H(34) 2.7188 .
C(22) H(35) 2.0360 .
C(22) H(35) 3.5224 56502
C(22) H(36) 2.0358 .
C(22) H(36) 3.4271 56502
C(22) H(39) 3.0716 .
C(22) H(40) 3.0350 .
C(23) H(18) 3.3954 .
C(23) H(27) 3.1235 .
C(23) H(28) 2.9933 .
C(23) H(37) 2.8682 .
C(23) H(40) 2.0482 .
C(23) H(41) 2.0479 .
C(23) H(42) 3.3085 .
C(23) H(43) 2.6982 .
C(23) H(44) 3.3045 .
C(23) H(46) 3.3156 .
C(23) H(47) 2.6941 .
C(23) H(48) 2.0463 .
C(23) H(49) 2.0449 .
C(24) H(12) 3.3957 56501
C(24) H(22) 3.5176 56602
C(24) H(26) 3.4507 .
C(24) H(27) 3.0173 .
C(24) H(28) 2.9244 .
C(24) H(37) 3.0465 .
C(24) H(39) 1.9855 .
C(24) H(42) 2.0319 .
C(24) H(43) 2.0343 .
C(24) H(44) 2.7464 .
C(24) H(45) 3.3184 .
C(24) H(47) 3.2620 .
C(24) H(48) 2.6755 .
C(24) H(49) 3.3126 .
C(25) H(10) 3.4000 46501
C(25) H(12) 3.4516 56501
C(25) H(22) 3.4095 56602
C(25) H(32) 3.5791 45501
C(25) H(39) 2.5465 .
C(25) H(40) 2.0424 .
C(25) H(41) 2.0391 .
C(25) H(44) 2.0294 .
C(25) H(45) 2.0254 .
C(25) H(46) 3.3002 .
C(25) H(47) 2.7173 .
C(25) H(48) 3.2199 .
C(26) H(7) 3.2185 46501
C(26) H(22) 3.5522 56602
C(26) H(24) 3.4186 45501
C(26) H(30) 3.3841 45501
C(26) H(32) 3.5554 45501
C(26) H(39) 3.0696 .
C(26) H(40) 3.3222 .
C(26) H(41) 2.7242 .
C(26) H(42) 2.0202 .
C(26) H(43) 2.0279 .
C(26) H(46) 2.0268 .
C(26) H(47) 2.0277 .
C(26) H(48) 2.7133 .
C(26) H(49) 3.3172 .
C(27) H(20) 3.5188 55602
C(27) H(24) 3.3332 45501
C(27) H(30) 2.9747 45501
C(27) H(39) 2.5498 .
C(27) H(41) 3.2366 .
C(27) H(42) 3.2966 .
C(27) H(43) 2.7232 .
C(27) H(44) 2.0286 .
C(27) H(45) 2.0224 .
C(27) H(48) 2.0408 .
C(27) H(49) 2.0429 .
C(28) H(6) 3.5865 55602
C(28) H(18) 2.8439 .
C(28) H(20) 3.4955 55602
C(28) H(27) 3.3927 .
C(28) H(39) 1.9839 .
C(28) H(40) 3.3118 .
C(28) H(41) 2.6772 .
C(28) H(43) 3.2616 .
C(28) H(44) 2.7381 .
C(28) H(45) 3.3135 .
C(28) H(46) 2.0415 .
C(28) H(47) 2.0360 .
H(1) C(13) 3.4388 65602
H(1) C(14) 3.4574 65602
H(2) C(8) 3.4806 65501
H(3) C(14) 3.5549 55602
H(6) C(28) 3.5865 55602
H(7) C(15) 2.8769 54501
H(7) C(16) 3.1121 54501
H(7) C(26) 3.2185 64501
H(9) C(10) 3.3510 55502
H(10) C(20) 3.3557 65502
H(10) C(25) 3.4000 64501
H(11) C(13) 3.5257 55602
H(11) C(18) 3.5259 45501
H(12) C(13) 3.4670 55602
H(12) C(14) 3.0298 55602
H(12) C(24) 3.3957 54501
H(12) C(25) 3.4516 54501
H(14) C(20) 3.2698 55502
H(14) C(21) 3.1488 55502
H(14) C(22) 3.5843 55502
H(15) C(10) 3.2868 55502
H(16) C(6) 3.5144 55502
H(16) C(10) 3.2491 55502
H(20) C(8) 3.1939 55602
H(20) C(27) 3.5188 55602
H(20) C(28) 3.4955 55602
H(21) C(13) 3.4641 65602
H(22) C(1) 3.2402 65602
H(22) C(8) 3.3318 55602
H(22) C(24) 3.5176 56602
H(22) C(25) 3.4095 56602
H(22) C(26) 3.5522 56602
H(23) C(8) 3.5830 55602
H(24) C(26) 3.4186 65501
H(24) C(27) 3.3332 65501
H(25) C(5) 3.0616 56501
H(26) C(5) 3.4063 56501
H(28) C(4) 3.5348 56501
H(30) C(26) 3.3841 65501
H(30) C(27) 2.9747 65501
H(32) C(6) 3.5388 56501
H(32) C(25) 3.5791 65501
H(32) C(26) 3.5554 65501
H(33) C(19) 3.4903 66502
H(34) C(6) 3.4792 65502
H(34) C(9) 3.4015 55502
H(35) C(21) 3.3754 56502
H(35) C(22) 3.5224 56502
H(36) C(9) 3.3984 55502
H(36) C(21) 3.2756 56502
H(36) C(22) 3.4271 56502
H(37) C(21) 3.2508 56502
H(38) C(9) 3.5591 55502
H(40) C(4) 3.5517 56501
H(41) C(14) 3.1443 56602
H(42) C(1) 3.2725 46501
H(42) C(2) 3.4132 46501
H(42) C(6) 3.5644 46501
H(42) C(8) 3.4740 56501
H(43) C(19) 3.3386 45501
H(43) C(20) 3.5861 56502
H(44) C(5) 3.4557 46501
H(44) C(14) 3.4703 56602
H(44) C(15) 3.2919 56602
H(45) C(2) 3.1784 46501
H(45) C(3) 3.5490 46501
H(45) C(5) 3.2470 46501
H(45) C(18) 3.5555 45501
H(45) C(19) 3.5040 45501
H(46) C(15) 3.4797 45501
H(47) C(18) 3.0551 45501
H(47) C(19) 3.2188 45501
H(48) C(5) 3.3204 55602
H(49) C(13) 3.5611 55602

loop_
_geom_torsion_atom_site_label_1
_geom_torsion_atom_site_label_2
_geom_torsion_atom_site_label_3
_geom_torsion_atom_site_label_4
_geom_torsion
O(1) Ni(1) P(1) C(11) 136.3(2)
O(1) Ni(1) P(1) C(17) -103.4(2)
O(1) Ni(1) P(1) C(23) 11.5(2)
C(1) Ni(1) P(1) C(11) -41.0(2)
C(1) Ni(1) P(1) C(17) 79.4(2)
C(1) Ni(1) P(1) C(23) -165.7(2)
C(2) Ni(1) P(1) C(11) -15.6(2)
C(2) Ni(1) P(1) C(17) 104.7(2)
C(2) Ni(1) P(1) C(23) -140.4(2)
P(1) Ni(1) O(1) C(7) 173.5(5)
C(1) Ni(1) O(1) C(7) -13.9(9)
C(2) Ni(1) O(1) C(7) -26.7(6)
C(3) Ni(1) O(1) C(7) -1.1(5)
P(1) Ni(1) C(1) C(2) 155.1(5)
O(1) Ni(1) C(1) C(2) -17.3(9)
C(3) Ni(1) C(1) C(2) -30.6(5)
P(1) Ni(1) C(2) C(1) -39.1(7)
P(1) Ni(1) C(2) C(3) -169.9(4)
P(1) Ni(1) C(2) C(5) 73.4(8)
O(1) Ni(1) C(2) C(1) 173.0(4)
O(1) Ni(1) C(2) C(3) 42.2(6)
O(1) Ni(1) C(2) C(5) -74.6(8)
C(1) Ni(1) C(2) C(3) -130.8(7)
C(1) Ni(1) C(2) C(5) 112.5(9)
C(3) Ni(1) C(2) C(1) 130.8(6)
C(3) Ni(1) C(2) C(5) -116.7(9)
O(1) Ni(1) C(3) C(2) -143.6(5)
O(1) Ni(1) C(3) C(4) -19.6(5)
O(1) Ni(1) C(3) C(6) 104.3(6)
C(1) Ni(1) C(3) C(2) 31.5(5)
C(1) Ni(1) C(3) C(4) 155.6(6)
C(1) Ni(1) C(3) C(6) -80.5(6)
C(2) Ni(1) C(3) C(4) 124.0(7)
C(2) Ni(1) C(3) C(6) -112.0(7)
Ni(1) P(1) C(11) C(12) -45.1(4)
Ni(1) P(1) C(11) C(16) -175.3(4)
C(17) P(1) C(11) C(12) -170.2(3)
C(17) P(1) C(11) C(16) 59.6(5)
C(23) P(1) C(11) C(12) 78.7(4)
C(23) P(1) C(11) C(16) -51.6(5)
Ni(1) P(1) C(17) C(18) -67.7(5)
Ni(1) P(1) C(17) C(22) 55.0(4)
C(11) P(1) C(17) C(18) 59.0(5)
C(11) P(1) C(17) C(22) -178.2(3)
C(23) P(1) C(17) C(18) 174.7(4)
C(23) P(1) C(17) C(22) -62.5(4)
Ni(1) P(1) C(23) C(24) -160.7(4)
Ni(1) P(1) C(23) C(28) 67.6(5)
C(11) P(1) C(23) C(24) 71.4(5)
C(11) P(1) C(23) C(28) -60.3(5)
C(17) P(1) C(23) C(24) -39.9(5)
C(17) P(1) C(23) C(28) -171.6(4)
Ni(1) O(1) C(7) C(4) 20.8(8)
Ni(1) O(1) C(7) C(8) 147.7(5)
Ni(1) O(1) C(7) C(10) -115.1(7)
Ni(1) C(1) C(2) C(3) 54.7(6)
Ni(1) C(1) C(2) C(5) -109.3(7)
Ni(1) C(2) C(3) C(4) -94.9(7)
Ni(1) C(2) C(3) C(6) 95.9(6)
C(1) C(2) C(3) Ni(1) -54.6(6)
C(1) C(2) C(3) C(4) -149.5(7)
C(1) C(2) C(3) C(6) 41.3(9)
C(5) C(2) C(3) Ni(1) 108.8(6)
C(5) C(2) C(3) C(4) 13(1)
C(5) C(2) C(3) C(6) -155.3(7)
Ni(1) C(3) C(4) C(7) 34.1(8)
C(2) C(3) C(4) C(7) 109.6(8)
C(6) C(3) C(4) C(7) -81.3(8)
C(3) C(4) C(7) O(1) -36(1)
C(3) C(4) C(7) C(8) -163.3(8)
C(3) C(4) C(7) C(10) 97(1)
O(1) C(7) C(8) C(9) 125.6(8)
C(4) C(7) C(8) C(9) -109.7(9)
C(10) C(7) C(8) C(9) 10.2(8)
O(1) C(7) C(10) C(9) -124.2(8)
C(4) C(7) C(10) C(9) 104.6(9)
C(8) C(7) C(10) C(9) -10.0(8)
C(7) C(8) C(9) C(10) -10.3(8)
C(8) C(9) C(10) C(7) 10.4(9)
P(1) C(11) C(12) C(13) 170.8(4)
C(16) C(11) C(12) C(13) -55.9(6)
P(1) C(11) C(16) C(15) -173.6(5)
C(12) C(11) C(16) C(15) 54.6(7)
C(11) C(12) C(13) C(14) 55.7(7)
C(12) C(13) C(14) C(15) -54.2(8)
C(13) C(14) C(15) C(16) 53.8(7)
C(14) C(15) C(16) C(11) -54.0(7)
P(1) C(17) C(18) C(19) -179.8(5)
C(22) C(17) C(18) C(19) 56.3(8)
P(1) C(17) C(22) C(21) 178.6(4)
C(18) C(17) C(22) C(21) -56.7(6)
C(17) C(18) C(19) C(20) -56.2(8)
C(18) C(19) C(20) C(21) 54.3(9)
C(19) C(20) C(21) C(22) -54(1)
C(20) C(21) C(22) C(17) 56.6(8)
P(1) C(23) C(24) C(25) 168.9(5)
C(28) C(23) C(24) C(25) -58.4(7)
P(1) C(23) C(28) C(27) -163.9(5)
C(24) C(23) C(28) C(27) 58.8(7)
C(23) C(24) C(25) C(26) 56.2(8)
C(24) C(25) C(26) C(27) -53.7(9)
C(25) C(26) C(27) C(28) 53.6(9)
C(26) C(27) C(28) C(23) -56.6(8)
